data_4508368
loop_
_publ_author_name
'Chakraborty, Subrata'
'Blacque, Olivier'
'Fox, Thomas'
'Berke, Heinz'

_publ_section_title
;
 Highly Efficient Large Bite Angle Diphosphine Substituted Molybdenum
 Catalyst for Hydrosilylation
;
_journal_issue 10
_journal_name_full 'ACS Catalysis'
_journal_page_first 2208
_journal_paper_doi 10.1021/cs4004276
_journal_volume 3
_journal_year 2013
_chemical_formula_moiety '2(C39 H37 Cl Mo N O2 P3), C4 H10 O'
_chemical_formula_sum 'C82 H84 Cl2 Mo2 N2 O5 P6'
_chemical_formula_weight 1626.11
_chemical_name_systematic
'Chloro[(2-{[2'-(diphenylphosphanyl-\k<i>P</i>)biphenyl-2-yl]oxy-\k<i>O</i>}phenyl)(diphenyl)phosphane-\k<i>P</i>](nitrosyl)(trimethylphosphane)molybdenum diethyl ether solvate'
_space_group_IT_number 14
_symmetry_cell_setting monoclinic
_symmetry_space_group_name_Hall '-P 2yn'
_symmetry_space_group_name_H-M 'P 1 21/n 1'
_atom_sites_solution_hydrogens geom
_atom_sites_solution_primary direct
_atom_sites_solution_secondary difmap
_audit_creation_method SHELXL-97
_cell_angle_alpha 90.00
_cell_angle_beta 105.192(2)
_cell_angle_gamma 90.00
_cell_formula_units_Z 2
_cell_length_a 10.2639(1)
_cell_length_b 21.2569(3)
_cell_length_c 18.3320(3)
_cell_measurement_reflns_used 18864
_cell_measurement_temperature 183(2)
_cell_measurement_theta_max 29.41
_cell_measurement_theta_min 2.49
_cell_volume 3859.88(10)
_computing_cell_refinement
;
CrysAlisPro, Version 1.171.33.55 (Oxford Diffraction, 2010).
;
_computing_data_collection
;
CrysAlisPro, Version 1.171.33.55 (Oxford Diffraction, 2010).
;
_computing_data_reduction
;
CrysAlisPro, Version 1.171.33.55 (Oxford Diffraction, 2010).
;
_computing_molecular_graphics
; ORTEP-3 for Windows.
  Farrugia, L. J. (1997). J. Appl. Cryst. 30, 565.
;
_computing_publication_material
; WinGX -- Farrugia, L. J. (1999). J. Appl. Cryst. 32, 837-838.
 SHELXL97 -- Sheldrick, G. M (2008). Acta Cryst. A64, 112-122.
 PLATON for Windows -- Spek, A. L. (2003). J. Appl. Cryst. 36, 7-13. 
;
_computing_structure_refinement
; SHELXL97. Program for crystal structure refinement.
  Sheldrick, G.M. (2008). Acta Cryst. A64, 112-122.
;
_computing_structure_solution
; SHELXS97. Program for Crystal Structure solution.
  Sheldrick, G.M. (2008). Acta Cryst. A64, 112-122.  
;
_diffrn_ambient_temperature 183(2)
_diffrn_detector_area_resol_mean 10.4498
_diffrn_measured_fraction_theta_full 0.999
_diffrn_measured_fraction_theta_max 0.999
_diffrn_measurement_device_type
; Goniometer Xcalibur, detector: Ruby
Oxford Diffraction (2007). Oxford Diffraction Ltd.,
Xcalibur CCD system
;
_diffrn_measurement_method 'omega scans'
_diffrn_radiation_monochromator graphite
_diffrn_radiation_source 'Enhance (Mo) X-ray Source'
_diffrn_radiation_type MoK\a
_diffrn_radiation_wavelength 0.71073
_diffrn_reflns_av_R_equivalents 0.0490
_diffrn_reflns_av_sigmaI/netI 0.0469
_diffrn_reflns_limit_h_max 12
_diffrn_reflns_limit_h_min -12
_diffrn_reflns_limit_k_max 26
_diffrn_reflns_limit_k_min -26
_diffrn_reflns_limit_l_max 22
_diffrn_reflns_limit_l_min -22
_diffrn_reflns_number 47560
_diffrn_reflns_theta_full 26.37
_diffrn_reflns_theta_max 26.37
_diffrn_reflns_theta_min 2.49
_diffrn_standards_number 0
_exptl_absorpt_coefficient_mu 0.571
_exptl_absorpt_correction_T_max 0.964
_exptl_absorpt_correction_T_min 0.899
_exptl_absorpt_correction_type analytical
_exptl_absorpt_process_details
;
CrysAlisPro, Version 1.171.33.55 (Oxford Diffraction, 2010)
Analytical numeric absorption correction using a multifaceted crystal
model based on expressions derived by R.C. Clark & J.S. Reid.
(Clark, R. C. & Reid, J. S. (1995). Acta Cryst. A51, 887-897)
;
_exptl_crystal_colour orange
_exptl_crystal_density_diffrn 1.399
_exptl_crystal_density_method 'not measured'
_exptl_crystal_description tablet
_exptl_crystal_F_000 1676
_exptl_crystal_size_max 0.26
_exptl_crystal_size_mid 0.16
_exptl_crystal_size_min 0.07
_refine_diff_density_max 1.528
_refine_diff_density_min -0.725
_refine_diff_density_rms 0.070
_refine_ls_extinction_method none
_refine_ls_goodness_of_fit_ref 1.052
_refine_ls_hydrogen_treatment constr
_refine_ls_matrix_type full
_refine_ls_number_parameters 547
_refine_ls_number_reflns 7882
_refine_ls_number_restraints 166
_refine_ls_restrained_S_all 1.068
_refine_ls_R_factor_all 0.0696
_refine_ls_R_factor_gt 0.0472
_refine_ls_shift/su_max 0.001
_refine_ls_shift/su_mean 0.000
_refine_ls_structure_factor_coef Fsqd
_refine_ls_weighting_details 'w=1/[\s^2^(Fo^2^)+(0.0570P)^2^+2.4738P] where P=(Fo^2^+2Fc^2^)/3'
_refine_ls_weighting_scheme calc
_refine_ls_wR_factor_gt 0.1100
_refine_ls_wR_factor_ref 0.1160
_reflns_number_gt 5943
_reflns_number_total 7882
_reflns_threshold_expression >2sigma(I)
_cod_data_source_file cs4004276_si_006.cif
_cod_data_source_block 6(CCDC-921396)
_cod_original_sg_symbol_H-M 'P 21/n'
_cod_database_code 4508368

loop_
_symmetry_equiv_pos_as_xyz
'x, y, z'
'-x+1/2, y+1/2, -z+1/2'
'-x, -y, -z'
'x-1/2, -y-1/2, z-1/2'

loop_
_atom_site_label
_atom_site_type_symbol
_atom_site_fract_x
_atom_site_fract_y
_atom_site_fract_z
_atom_site_U_iso_or_equiv
_atom_site_adp_type
_atom_site_occupancy
_atom_site_symmetry_multiplicity
_atom_site_calc_flag
_atom_site_refinement_flags
_atom_site_disorder_assembly
_atom_site_disorder_group
C1A C 0.928(2) 0.0283(8) 0.9145(9) 0.102(5) Uani 0.477(11) 1 d PU A 1
H1A1 H 0.9881 0.0611 0.9392 0.153 Uiso 0.477(11) 1 calc PR A 1
H1A2 H 0.9752 0.0008 0.8886 0.153 Uiso 0.477(11) 1 calc PR A 1
H1A3 H 0.8975 0.0048 0.9515 0.153 Uiso 0.477(11) 1 calc PR A 1
C2A C 0.6962(13) -0.0105(5) 0.8100(7) 0.057(3) Uani 0.477(11) 1 d PU A 1
H2A1 H 0.6128 -0.0004 0.7738 0.085 Uiso 0.477(11) 1 calc PR A 1
H2A2 H 0.6778 -0.0342 0.8507 0.085 Uiso 0.477(11) 1 calc PR A 1
H2A3 H 0.7518 -0.0350 0.7860 0.085 Uiso 0.477(11) 1 calc PR A 1
C3A C 0.681(2) 0.0860(7) 0.9124(8) 0.097(4) Uani 0.477(11) 1 d PU A 1
H3A1 H 0.7159 0.1242 0.9381 0.146 Uiso 0.477(11) 1 calc PR A 1
H3A2 H 0.6839 0.0532 0.9488 0.146 Uiso 0.477(11) 1 calc PR A 1
H3A3 H 0.5891 0.0925 0.8838 0.146 Uiso 0.477(11) 1 calc PR A 1
C1B C 0.6323(16) 0.0194(8) 0.8168(7) 0.093(4) Uani 0.523(11) 1 d PU A 2
H1B1 H 0.5583 0.0479 0.7986 0.140 Uiso 0.523(11) 1 calc PR A 2
H1B2 H 0.6175 -0.0044 0.8583 0.140 Uiso 0.523(11) 1 calc PR A 2
H1B3 H 0.6385 -0.0087 0.7768 0.140 Uiso 0.523(11) 1 calc PR A 2
C2B C 0.7768(13) 0.0941(5) 0.9384(5) 0.058(3) Uani 0.523(11) 1 d PU A 2
H2B1 H 0.7045 0.1240 0.9310 0.087 Uiso 0.523(11) 1 calc PR A 2
H2B2 H 0.8607 0.1144 0.9623 0.087 Uiso 0.523(11) 1 calc PR A 2
H2B3 H 0.7611 0.0604 0.9698 0.087 Uiso 0.523(11) 1 calc PR A 2
C3B C 0.9263(19) 0.0088(7) 0.8813(8) 0.090(4) Uani 0.523(11) 1 d PU A 2
H3B1 H 0.9450 -0.0127 0.8391 0.134 Uiso 0.523(11) 1 calc PR A 2
H3B2 H 0.9036 -0.0213 0.9149 0.134 Uiso 0.523(11) 1 calc PR A 2
H3B3 H 1.0047 0.0321 0.9076 0.134 Uiso 0.523(11) 1 calc PR A 2
C4 C 0.8474(3) 0.04139(15) 0.5971(2) 0.0335(8) Uani 1 1 d . . .
C5 C 0.7391(4) 0.0036(2) 0.6002(3) 0.0529(11) Uani 1 1 d . . .
H5 H 0.7160 -0.0012 0.6456 0.064 Uiso 1 1 calc R . .
C6 C 0.6655(4) -0.0270(2) 0.5365(3) 0.0648(13) Uani 1 1 d . . .
H6 H 0.5944 -0.0531 0.5396 0.078 Uiso 1 1 calc R . .
C7 C 0.6958(4) -0.0194(2) 0.4687(3) 0.0548(11) Uani 1 1 d . . .
H7 H 0.6445 -0.0395 0.4257 0.066 Uiso 1 1 calc R . .
C8 C 0.8017(4) 0.0180(2) 0.4648(2) 0.0479(10) Uani 1 1 d . . .
H8 H 0.8227 0.0233 0.4188 0.057 Uiso 1 1 calc R . .
C9 C 0.8783(3) 0.04804(16) 0.5287(2) 0.0377(8) Uani 1 1 d . . .
H9 H 0.9512 0.0729 0.5255 0.045 Uiso 1 1 calc R . .
C10 C 1.0760(4) 0.02073(18) 0.7224(2) 0.0473(9) Uani 1 1 d DU . .
C11A C 1.0722(9) -0.0417(6) 0.7009(5) 0.0405(14) Uani 0.620(6) 1 d PDU B 1
H11A H 1.0061 -0.0553 0.6587 0.049 Uiso 0.620(6) 1 calc PR B 1
C12A C 1.1698(8) -0.0861(6) 0.7433(5) 0.0509(13) Uani 0.620(6) 1 d PDU B 1
H12A H 1.1653 -0.1278 0.7277 0.061 Uiso 0.620(6) 1 calc PR B 1
C13A C 1.2655(7) -0.0689(4) 0.8035(5) 0.0590(14) Uani 0.620(6) 1 d PDU B 1
H13A H 1.3269 -0.0985 0.8296 0.071 Uiso 0.620(6) 1 calc PR B 1
C14A C 1.2745(7) -0.0076(4) 0.8276(5) 0.0665(17) Uani 0.620(6) 1 d PDU B 1
H14A H 1.3426 0.0040 0.8698 0.080 Uiso 0.620(6) 1 calc PR B 1
C15A C 1.1835(7) 0.0373(4) 0.7899(4) 0.0613(15) Uani 0.620(6) 1 d PDU B 1
H15A H 1.1907 0.0785 0.8075 0.074 Uiso 0.620(6) 1 calc PR B 1
C11B C 1.0459(17) -0.0419(10) 0.7102(6) 0.0391(15) Uani 0.380(6) 1 d PDU B 2
H11B H 0.9568 -0.0539 0.6890 0.047 Uiso 0.380(6) 1 calc PR B 2
C12B C 1.1401(14) -0.0853(10) 0.7277(6) 0.0499(15) Uani 0.380(6) 1 d PDU B 2
H12B H 1.1179 -0.1275 0.7189 0.060 Uiso 0.380(6) 1 calc PR B 2
C13B C 1.2784(13) -0.0669(6) 0.7606(6) 0.0569(17) Uani 0.380(6) 1 d PDU B 2
H13B H 1.3457 -0.0973 0.7734 0.068 Uiso 0.380(6) 1 calc PR B 2
C14B C 1.3104(12) -0.0040(6) 0.7732(7) 0.0626(16) Uani 0.380(6) 1 d PDU B 2
H14B H 1.3989 0.0088 0.7944 0.075 Uiso 0.380(6) 1 calc PR B 2
C15B C 1.2045(13) 0.0404(7) 0.7527(5) 0.0585(19) Uani 0.380(6) 1 d PDU B 2
H15B H 1.2230 0.0831 0.7600 0.070 Uiso 0.380(6) 1 calc PR B 2
C16 C 1.0337(3) 0.14375(17) 0.6519(2) 0.0386(8) Uani 1 1 d . . .
C17 C 1.1528(4) 0.13655(19) 0.6298(3) 0.0536(11) Uani 1 1 d . B .
H17 H 1.1874 0.0964 0.6276 0.064 Uiso 1 1 calc R . .
C18 C 1.2208(4) 0.1876(2) 0.6109(3) 0.0619(13) Uani 1 1 d . . .
H18 H 1.2996 0.1817 0.5958 0.074 Uiso 1 1 calc R B .
C19 C 1.1709(4) 0.2470(2) 0.6148(2) 0.0544(11) Uani 1 1 d . B .
H19 H 1.2170 0.2814 0.6026 0.065 Uiso 1 1 calc R . .
C20 C 1.0533(4) 0.25644(18) 0.6365(2) 0.0438(9) Uani 1 1 d . . .
H20 H 1.0205 0.2969 0.6395 0.053 Uiso 1 1 calc R B .
C21 C 0.9855(4) 0.20482(17) 0.6538(2) 0.0369(8) Uani 1 1 d . B .
C22 C 0.7744(3) 0.26084(16) 0.6566(2) 0.0349(8) Uani 1 1 d . A .
C23 C 0.7477(4) 0.28529(18) 0.5842(2) 0.0429(9) Uani 1 1 d . . .
H23 H 0.7967 0.2722 0.5509 0.052 Uiso 1 1 calc R . .
C24 C 0.6463(4) 0.32965(19) 0.5625(2) 0.0517(11) Uani 1 1 d . . .
H24 H 0.6272 0.3471 0.5144 0.062 Uiso 1 1 calc R . .
C25 C 0.5734(4) 0.34804(19) 0.6123(3) 0.0556(11) Uani 1 1 d . . .
H25 H 0.5045 0.3774 0.5971 0.067 Uiso 1 1 calc R . .
C26 C 0.6016(4) 0.32341(18) 0.6840(2) 0.0452(9) Uani 1 1 d . . .
H26 H 0.5522 0.3368 0.7170 0.054 Uiso 1 1 calc R . .
C27 C 0.7036(3) 0.27841(16) 0.7082(2) 0.0340(8) Uani 1 1 d . A .
C28 C 0.8659(3) 0.28675(16) 0.8619(2) 0.0338(8) Uani 1 1 d . A .
C29 C 0.9387(4) 0.33161(19) 0.8345(2) 0.0495(10) Uani 1 1 d . . .
H29 H 0.9173 0.3405 0.7831 0.059 Uiso 1 1 calc R . .
C30 C 1.0436(5) 0.3633(2) 0.8838(3) 0.0625(13) Uani 1 1 d . . .
H30 H 1.0939 0.3927 0.8653 0.075 Uiso 1 1 calc R . .
C31 C 1.0735(4) 0.3515(2) 0.9603(3) 0.0536(11) Uani 1 1 d . . .
H31 H 1.1428 0.3735 0.9932 0.064 Uiso 1 1 calc R . .
C32 C 1.0023(4) 0.30770(19) 0.9876(2) 0.0474(10) Uani 1 1 d . . .
H32 H 1.0224 0.2999 1.0392 0.057 Uiso 1 1 calc R . .
C33 C 0.9000(4) 0.27480(17) 0.9386(2) 0.0418(9) Uani 1 1 d . . .
H33 H 0.8532 0.2441 0.9576 0.050 Uiso 1 1 calc R . .
C34 C 0.5845(3) 0.25109(16) 0.8302(2) 0.0338(8) Uani 1 1 d . A .
C35 C 0.5739(4) 0.29230(19) 0.8864(2) 0.0460(10) Uani 1 1 d . . .
H35 H 0.6467 0.3180 0.9089 0.055 Uiso 1 1 calc R . .
C36 C 0.4570(4) 0.2960(2) 0.9099(2) 0.0526(11) Uani 1 1 d . . .
H36 H 0.4532 0.3232 0.9490 0.063 Uiso 1 1 calc R . .
C37 C 0.3467(4) 0.26028(19) 0.8765(2) 0.0487(10) Uani 1 1 d . . .
H37 H 0.2681 0.2630 0.8926 0.058 Uiso 1 1 calc R . .
C38 C 0.3538(4) 0.2206(2) 0.8192(3) 0.0561(11) Uani 1 1 d . . .
H38 H 0.2785 0.1970 0.7951 0.067 Uiso 1 1 calc R . .
C39 C 0.4715(4) 0.2150(2) 0.7966(2) 0.0527(11) Uani 1 1 d . . .
H39 H 0.4753 0.1868 0.7584 0.063 Uiso 1 1 calc R . .
O2 O 0.8695(2) 0.21171(11) 0.68038(14) 0.0382(6) Uani 1 1 d . . .
P1 P 0.78500(13) 0.06280(5) 0.84733(6) 0.0527(3) Uani 1 1 d . . .
P2 P 0.94344(9) 0.07875(4) 0.68443(6) 0.0346(2) Uani 1 1 d . A .
P3 P 0.73795(9) 0.23788(4) 0.79935(5) 0.0299(2) Uani 1 1 d . . .
N1A N 0.6568(18) 0.1239(6) 0.6961(11) 0.034(3) Uani 0.46(2) 1 d P A 1
O1A O 0.5492(19) 0.1121(7) 0.6626(8) 0.050(3) Uani 0.46(2) 1 d P A 1
Cl1A Cl 1.0506(4) 0.16054(15) 0.8439(3) 0.044(3) Uani 0.46(2) 1 d P A 1
N1B N 0.9803(17) 0.1512(4) 0.8306(5) 0.043(2) Uani 0.54(2) 1 d P A 2
O1B O 1.0907(10) 0.1601(4) 0.8805(10) 0.055(2) Uani 0.54(2) 1 d P A 2
Cl1B Cl 0.6039(3) 0.12094(16) 0.6709(2) 0.0378(16) Uani 0.54(2) 1 d P A 2
Mo1 Mo 0.82591(3) 0.138991(13) 0.761265(17) 0.02945(10) Uani 1 1 d . A .
O3 O 0.497(5) -0.0022(11) 0.003(3) 0.119(3) Uani 0.50 1 d PD C -1
C40 C 0.4804(15) -0.0638(6) -0.0299(8) 0.119(3) Uani 0.50 1 d PD C -1
H40A H 0.5020 -0.0631 -0.0784 0.143 Uiso 0.50 1 calc PR C -1
H40B H 0.3874 -0.0773 -0.0382 0.143 Uiso 0.50 1 calc PR C -1
C41 C 0.3957(15) 0.0409(6) -0.0370(8) 0.119(3) Uani 0.50 1 d PD C -1
H41A H 0.3060 0.0240 -0.0416 0.143 Uiso 0.50 1 calc PR C -1
H41B H 0.4061 0.0492 -0.0872 0.143 Uiso 0.50 1 calc PR C -1
C42 C 0.4176(19) 0.1011(6) 0.0107(8) 0.119(3) Uani 0.50 1 d PD C -1
H42A H 0.3504 0.1316 -0.0122 0.179 Uiso 0.50 1 calc PR C -1
H42B H 0.5057 0.1177 0.0135 0.179 Uiso 0.50 1 calc PR C -1
H42C H 0.4103 0.0917 0.0607 0.179 Uiso 0.50 1 calc PR C -1
C43 C 0.5753(18) -0.1100(7) 0.0241(8) 0.119(3) Uani 0.50 1 d PD C -1
H43A H 0.5613 -0.1518 0.0037 0.179 Uiso 0.50 1 calc PR C -1
H43B H 0.5560 -0.1092 0.0726 0.179 Uiso 0.50 1 calc PR C -1
H43C H 0.6674 -0.0978 0.0297 0.179 Uiso 0.50 1 calc PR C -1

loop_
_atom_site_aniso_label
_atom_site_aniso_U_11
_atom_site_aniso_U_22
_atom_site_aniso_U_33
_atom_site_aniso_U_23
_atom_site_aniso_U_13
_atom_site_aniso_U_12
C1A 0.156(9) 0.063(9) 0.060(10) 0.022(7) -0.021(9) -0.011(8)
C2A 0.067(8) 0.043(6) 0.054(5) 0.014(5) 0.005(5) -0.013(5)
C3A 0.150(11) 0.080(7) 0.064(8) 0.012(6) 0.034(8) -0.009(9)
C1B 0.109(10) 0.099(9) 0.064(6) 0.016(7) 0.009(7) -0.048(7)
C2B 0.086(7) 0.064(5) 0.030(5) 0.007(4) 0.026(5) 0.002(6)
C3B 0.155(8) 0.064(8) 0.062(9) 0.032(6) 0.052(8) 0.041(7)
C4 0.0273(17) 0.0276(18) 0.045(2) -0.0090(15) 0.0084(16) -0.0010(14)
C5 0.050(2) 0.058(3) 0.054(3) -0.017(2) 0.021(2) -0.020(2)
C6 0.050(3) 0.069(3) 0.079(3) -0.033(3) 0.023(2) -0.030(2)
C7 0.041(2) 0.056(3) 0.062(3) -0.032(2) 0.004(2) -0.002(2)
C8 0.042(2) 0.059(3) 0.043(2) -0.010(2) 0.0117(18) 0.009(2)
C9 0.0283(18) 0.035(2) 0.048(2) -0.0036(17) 0.0082(16) 0.0037(15)
C10 0.0345(17) 0.0386(17) 0.065(2) -0.0069(17) 0.0071(16) 0.0081(15)
C11A 0.040(3) 0.034(2) 0.052(2) 0.003(2) 0.022(2) 0.005(3)
C12A 0.048(3) 0.041(2) 0.063(3) 0.004(2) 0.013(2) 0.013(2)
C13A 0.048(2) 0.053(2) 0.070(3) 0.006(3) 0.005(2) 0.017(2)
C14A 0.050(3) 0.061(3) 0.075(3) 0.000(3) -0.006(3) 0.014(2)
C15A 0.046(2) 0.053(2) 0.073(3) -0.007(3) -0.004(3) 0.012(2)
C11B 0.036(3) 0.035(2) 0.053(3) 0.003(3) 0.024(3) 0.007(3)
C12B 0.046(3) 0.042(2) 0.061(3) 0.004(3) 0.011(3) 0.012(3)
C13B 0.050(3) 0.051(3) 0.066(3) 0.003(3) 0.007(3) 0.019(3)
C14B 0.048(3) 0.057(3) 0.072(3) -0.002(3) -0.002(3) 0.016(2)
C15B 0.045(3) 0.050(3) 0.071(4) -0.009(3) -0.002(3) 0.012(3)
C16 0.0335(18) 0.036(2) 0.047(2) -0.0133(17) 0.0123(16) -0.0087(16)
C17 0.045(2) 0.041(2) 0.081(3) -0.021(2) 0.028(2) -0.0071(19)
C18 0.047(2) 0.062(3) 0.088(4) -0.022(3) 0.038(2) -0.015(2)
C19 0.051(3) 0.054(3) 0.062(3) -0.007(2) 0.022(2) -0.020(2)
C20 0.047(2) 0.040(2) 0.046(2) -0.0028(18) 0.0148(19) -0.0070(18)
C21 0.0362(19) 0.036(2) 0.038(2) -0.0061(16) 0.0088(16) -0.0017(16)
C22 0.0354(19) 0.0275(18) 0.038(2) 0.0017(15) 0.0028(16) -0.0008(15)
C23 0.049(2) 0.042(2) 0.036(2) 0.0016(17) 0.0087(18) -0.0027(18)
C24 0.060(3) 0.047(2) 0.041(2) 0.0185(19) 0.001(2) 0.006(2)
C25 0.056(3) 0.046(2) 0.057(3) 0.015(2) 0.001(2) 0.018(2)
C26 0.045(2) 0.039(2) 0.048(2) 0.0035(18) 0.0063(19) 0.0099(18)
C27 0.0349(19) 0.0292(19) 0.0340(19) -0.0003(15) 0.0018(16) 0.0008(15)
C28 0.0278(17) 0.0322(19) 0.039(2) -0.0096(15) 0.0041(15) 0.0037(15)
C29 0.048(2) 0.051(2) 0.052(3) -0.015(2) 0.017(2) -0.013(2)
C30 0.056(3) 0.060(3) 0.076(3) -0.022(3) 0.024(3) -0.025(2)
C31 0.034(2) 0.054(3) 0.067(3) -0.026(2) 0.003(2) -0.0042(19)
C32 0.039(2) 0.046(2) 0.047(2) -0.0107(19) -0.0082(18) 0.0104(18)
C33 0.038(2) 0.037(2) 0.043(2) -0.0017(17) -0.0034(17) 0.0019(16)
C34 0.0305(18) 0.0342(19) 0.034(2) -0.0010(15) 0.0044(15) 0.0038(15)
C35 0.037(2) 0.048(2) 0.052(2) -0.0160(19) 0.0080(18) 0.0024(17)
C36 0.050(2) 0.056(3) 0.054(3) -0.018(2) 0.016(2) 0.005(2)
C37 0.038(2) 0.055(3) 0.055(3) 0.003(2) 0.0167(19) 0.0096(19)
C38 0.038(2) 0.056(3) 0.072(3) -0.012(2) 0.010(2) -0.0070(19)
C39 0.043(2) 0.056(3) 0.060(3) -0.024(2) 0.015(2) -0.0097(19)
O2 0.0427(14) 0.0344(13) 0.0413(15) 0.0086(11) 0.0176(12) 0.0105(11)
P1 0.0784(8) 0.0392(6) 0.0374(6) 0.0063(5) 0.0098(5) -0.0069(5)
P2 0.0292(5) 0.0289(5) 0.0432(6) -0.0072(4) 0.0052(4) 0.0001(4)
P3 0.0287(4) 0.0290(5) 0.0299(5) -0.0026(4) 0.0037(4) 0.0011(4)
N1A 0.022(6) 0.032(4) 0.048(8) -0.014(5) 0.011(5) -0.002(5)
O1A 0.028(7) 0.055(6) 0.063(6) -0.011(4) 0.007(6) -0.002(5)
Cl1A 0.041(5) 0.0431(18) 0.047(4) -0.0035(17) 0.008(4) 0.0019(18)
N1B 0.025(5) 0.035(4) 0.057(5) -0.003(3) -0.010(4) -0.006(4)
O1B 0.048(4) 0.069(5) 0.033(5) -0.005(4) -0.014(4) -0.004(3)
Cl1B 0.026(4) 0.0429(18) 0.037(2) -0.0087(13) -0.005(2) 0.000(2)
Mo1 0.02935(16) 0.02552(16) 0.03072(17) -0.00128(12) 0.00295(12) 0.00045(12)
O3 0.123(4) 0.096(4) 0.119(5) -0.018(4) -0.002(4) 0.040(3)
C40 0.123(4) 0.096(4) 0.119(5) -0.018(4) -0.002(4) 0.040(3)
C41 0.123(4) 0.096(4) 0.119(5) -0.018(4) -0.002(4) 0.040(3)
C42 0.123(4) 0.096(4) 0.119(5) -0.018(4) -0.002(4) 0.040(3)
C43 0.123(4) 0.096(4) 0.119(5) -0.018(4) -0.002(4) 0.040(3)

loop_
_atom_type_symbol
_atom_type_description
_atom_type_scat_dispersion_real
_atom_type_scat_dispersion_imag
_atom_type_scat_source
C C 0.0033 0.0016 'International Tables Vol C Tables 4.2.6.8 and 6.1.1.4'
H H 0.0000 0.0000 'International Tables Vol C Tables 4.2.6.8 and 6.1.1.4'
N N 0.0061 0.0033 'International Tables Vol C Tables 4.2.6.8 and 6.1.1.4'
O O 0.0106 0.0060 'International Tables Vol C Tables 4.2.6.8 and 6.1.1.4'
P P 0.1023 0.0942 'International Tables Vol C Tables 4.2.6.8 and 6.1.1.4'
Cl Cl 0.1484 0.1585 'International Tables Vol C Tables 4.2.6.8 and 6.1.1.4'
Mo Mo -1.6832 0.6857 'International Tables Vol C Tables 4.2.6.8 and 6.1.1.4'

loop_
_geom_angle_atom_site_label_1
_geom_angle_atom_site_label_2
_geom_angle_atom_site_label_3
_geom_angle
P1 C1A H1A1 109.5
P1 C1A H1A2 109.5
H1A1 C1A H1A2 109.5
P1 C1A H1A3 109.5
H1A1 C1A H1A3 109.5
H1A2 C1A H1A3 109.5
P1 C2A H2A1 109.5
P1 C2A H2A2 109.5
H2A1 C2A H2A2 109.5
P1 C2A H2A3 109.5
H2A1 C2A H2A3 109.5
H2A2 C2A H2A3 109.5
P1 C3A H3A1 109.5
P1 C3A H3A2 109.5
H3A1 C3A H3A2 109.5
P1 C3A H3A3 109.5
H3A1 C3A H3A3 109.5
H3A2 C3A H3A3 109.5
P1 C1B H1B1 109.5
P1 C1B H1B2 109.5
H1B1 C1B H1B2 109.5
P1 C1B H1B3 109.5
H1B1 C1B H1B3 109.5
H1B2 C1B H1B3 109.5
P1 C2B H2B1 109.5
P1 C2B H2B2 109.5
H2B1 C2B H2B2 109.5
P1 C2B H2B3 109.5
H2B1 C2B H2B3 109.5
H2B2 C2B H2B3 109.5
P1 C3B H3B1 109.5
P1 C3B H3B2 109.5
H3B1 C3B H3B2 109.5
P1 C3B H3B3 109.5
H3B1 C3B H3B3 109.5
H3B2 C3B H3B3 109.5
C9 C4 C5 118.3(3)
C9 C4 P2 123.5(3)
C5 C4 P2 118.1(3)
C6 C5 C4 120.5(4)
C6 C5 H5 119.7
C4 C5 H5 119.7
C7 C6 C5 120.7(4)
C7 C6 H6 119.7
C5 C6 H6 119.7
C8 C7 C6 119.4(4)
C8 C7 H7 120.3
C6 C7 H7 120.3
C7 C8 C9 120.5(4)
C7 C8 H8 119.7
C9 C8 H8 119.7
C4 C9 C8 120.5(3)
C4 C9 H9 119.8
C8 C9 H9 119.8
C15B C10 C11B 121.3(10)
C11A C10 C15A 115.4(6)
C15B C10 P2 119.5(6)
C11B C10 P2 118.5(7)
C11A C10 P2 125.1(5)
C15A C10 P2 118.5(4)
C10 C11A C12A 120.6(9)
C10 C11A H11A 119.7
C12A C11A H11A 119.7
C13A C12A C11A 121.8(11)
C13A C12A H12A 119.1
C11A C12A H12A 119.1
C12A C13A C14A 120.3(8)
C12A C13A H13A 119.9
C14A C13A H13A 119.9
C13A C14A C15A 120.9(7)
C13A C14A H14A 119.5
C15A C14A H14A 119.5
C14A C15A C10 120.9(7)
C14A C15A H15A 119.5
C10 C15A H15A 119.5
C12B C11B C10 121.4(15)
C12B C11B H11B 119.3
C10 C11B H11B 119.3
C11B C12B C13B 119.6(18)
C11B C12B H12B 120.2
C13B C12B H12B 120.2
C14B C13B C12B 119.7(12)
C14B C13B H13B 120.1
C12B C13B H13B 120.1
C13B C14B C15B 118.0(11)
C13B C14B H14B 121.0
C15B C14B H14B 121.0
C10 C15B C14B 120.0(12)
C10 C15B H15B 120.0
C14B C15B H15B 120.0
C21 C16 C17 117.0(3)
C21 C16 P2 118.5(3)
C17 C16 P2 124.3(3)
C18 C17 C16 121.7(4)
C18 C17 H17 119.2
C16 C17 H17 119.2
C19 C18 C17 119.4(4)
C19 C18 H18 120.3
C17 C18 H18 120.3
C18 C19 C20 121.0(4)
C18 C19 H19 119.5
C20 C19 H19 119.5
C21 C20 C19 118.8(4)
C21 C20 H20 120.6
C19 C20 H20 120.6
C20 C21 C16 122.1(3)
C20 C21 O2 121.3(3)
C16 C21 O2 116.3(3)
C23 C22 C27 123.1(3)
C23 C22 O2 121.2(3)
C27 C22 O2 115.5(3)
C24 C23 C22 118.4(4)
C24 C23 H23 120.8
C22 C23 H23 120.8
C25 C24 C23 120.1(4)
C25 C24 H24 120.0
C23 C24 H24 120.0
C26 C25 C24 120.7(4)
C26 C25 H25 119.6
C24 C25 H25 119.6
C25 C26 C27 121.0(4)
C25 C26 H26 119.5
C27 C26 H26 119.5
C22 C27 C26 116.7(3)
C22 C27 P3 119.1(3)
C26 C27 P3 124.0(3)
C33 C28 C29 118.6(3)
C33 C28 P3 118.9(3)
C29 C28 P3 122.2(3)
C28 C29 C30 120.0(4)
C28 C29 H29 120.0
C30 C29 H29 120.0
C31 C30 C29 120.3(4)
C31 C30 H30 119.9
C29 C30 H30 119.9
C32 C31 C30 120.1(4)
C32 C31 H31 119.9
C30 C31 H31 119.9
C31 C32 C33 120.0(4)
C31 C32 H32 120.0
C33 C32 H32 120.0
C32 C33 C28 121.0(4)
C32 C33 H33 119.5
C28 C33 H33 119.5
C35 C34 C39 117.5(3)
C35 C34 P3 124.9(3)
C39 C34 P3 117.6(3)
C34 C35 C36 121.0(4)
C34 C35 H35 119.5
C36 C35 H35 119.5
C37 C36 C35 121.0(4)
C37 C36 H36 119.5
C35 C36 H36 119.5
C38 C37 C36 118.9(4)
C38 C37 H37 120.6
C36 C37 H37 120.6
C37 C38 C39 120.8(4)
C37 C38 H38 119.6
C39 C38 H38 119.6
C38 C39 C34 120.8(4)
C38 C39 H39 119.6
C34 C39 H39 119.6
C21 O2 C22 123.2(3)
C21 O2 Mo1 119.1(2)
C22 O2 Mo1 117.70(19)
C1B P1 C2B 103.3(6)
C1B P1 C3B 109.7(8)
C2B P1 C3B 98.1(5)
C1A P1 C2A 98.4(6)
C1A P1 C3A 99.9(8)
C2A P1 C3A 98.6(6)
C1B P1 Mo1 116.1(4)
C1A P1 Mo1 118.4(7)
C2B P1 Mo1 114.8(3)
C3B P1 Mo1 113.1(5)
C2A P1 Mo1 119.1(4)
C3A P1 Mo1 118.4(4)
C4 P2 C10 102.50(17)
C4 P2 C16 104.08(17)
C10 P2 C16 103.94(17)
C4 P2 Mo1 119.90(11)
C10 P2 Mo1 124.28(13)
C16 P2 Mo1 99.16(12)
C28 P3 C34 104.73(16)
C28 P3 C27 103.89(16)
C34 P3 C27 103.59(16)
C28 P3 Mo1 114.06(11)
C34 P3 Mo1 128.96(12)
C27 P3 Mo1 98.06(11)
O1A N1A Mo1 172.6(14)
O1B N1B Mo1 179.7(9)
N1B Mo1 N1A 174.5(5)
N1B Mo1 O2 94.4(4)
N1A Mo1 O2 90.5(4)
N1B Mo1 P1 84.5(4)
N1A Mo1 P1 90.7(4)
O2 Mo1 P1 178.82(7)
N1B Mo1 P2 90.4(3)
N1A Mo1 P2 93.3(4)
O2 Mo1 P2 76.60(6)
P1 Mo1 P2 103.04(4)
N1B Mo1 Cl1A 7.3(4)
N1A Mo1 Cl1A 178.2(4)
O2 Mo1 Cl1A 87.79(14)
P1 Mo1 Cl1A 91.06(12)
P2 Mo1 Cl1A 85.83(10)
N1B Mo1 P3 89.8(3)
N1A Mo1 P3 88.8(4)
O2 Mo1 P3 75.70(6)
P1 Mo1 P3 104.62(4)
P2 Mo1 P3 152.23(3)
Cl1A Mo1 P3 91.20(7)
N1B Mo1 Cl1B 176.5(4)
N1A Mo1 Cl1B 2.1(5)
O2 Mo1 Cl1B 88.44(12)
P1 Mo1 Cl1B 92.70(10)
P2 Mo1 Cl1B 92.28(9)
Cl1A Mo1 Cl1B 176.09(14)
P3 Mo1 Cl1B 88.88(8)
C40 O3 C41 112.5(14)
O3 C40 C43 109.2(12)
O3 C40 H40A 109.8
C43 C40 H40A 109.8
O3 C40 H40B 109.8
C43 C40 H40B 109.8
H40A C40 H40B 108.3
O3 C41 C42 105.4(12)
O3 C41 H41A 110.7
C42 C41 H41A 110.7
O3 C41 H41B 110.7
C42 C41 H41B 110.7
H41A C41 H41B 108.8
C41 C42 H42A 109.5
C41 C42 H42B 109.5
H42A C42 H42B 109.5
C41 C42 H42C 109.5
H42A C42 H42C 109.5
H42B C42 H42C 109.5
C40 C43 H43A 109.5
C40 C43 H43B 109.5
H43A C43 H43B 109.5
C40 C43 H43C 109.5
H43A C43 H43C 109.5
H43B C43 H43C 109.5

loop_
_geom_bond_atom_site_label_1
_geom_bond_atom_site_label_2
_geom_bond_distance
C1A P1 1.807(18)
C1A H1A1 0.9600
C1A H1A2 0.9600
C1A H1A3 0.9600
C2A P1 1.844(11)
C2A H2A1 0.9600
C2A H2A2 0.9600
C2A H2A3 0.9600
C3A P1 1.864(15)
C3A H3A1 0.9600
C3A H3A2 0.9600
C3A H3A3 0.9600
C1B P1 1.778(12)
C1B H1B1 0.9600
C1B H1B2 0.9600
C1B H1B3 0.9600
C2B P1 1.819(9)
C2B H2B1 0.9600
C2B H2B2 0.9600
C2B H2B3 0.9600
C3B P1 1.826(15)
C3B H3B1 0.9600
C3B H3B2 0.9600
C3B H3B3 0.9600
C4 C9 1.380(5)
C4 C5 1.385(5)
C4 P2 1.827(3)
C5 C6 1.376(6)
C5 H5 0.9300
C6 C7 1.366(6)
C6 H6 0.9300
C7 C8 1.364(6)
C7 H7 0.9300
C8 C9 1.384(5)
C8 H8 0.9300
C9 H9 0.9300
C10 C15B 1.356(14)
C10 C11B 1.37(2)
C10 C11A 1.382(13)
C10 C15A 1.469(9)
C10 P2 1.833(4)
C11A C12A 1.446(14)
C11A H11A 0.9300
C12A C13A 1.322(12)
C12A H12A 0.9300
C13A C14A 1.371(10)
C13A H13A 0.9300
C14A C15A 1.387(10)
C14A H14A 0.9300
C15A H15A 0.9300
C11B C12B 1.31(2)
C11B H11B 0.9300
C12B C13B 1.44(2)
C12B H12B 0.9300
C13B C14B 1.382(17)
C13B H13B 0.9300
C14B C15B 1.414(16)
C14B H14B 0.9300
C15B H15B 0.9300
C16 C21 1.393(5)
C16 C17 1.394(5)
C16 P2 1.847(4)
C17 C18 1.382(6)
C17 H17 0.9300
C18 C19 1.371(6)
C18 H18 0.9300
C19 C20 1.381(5)
C19 H19 0.9300
C20 C21 1.380(5)
C20 H20 0.9300
C21 O2 1.407(4)
C22 C23 1.385(5)
C22 C27 1.386(5)
C22 O2 1.418(4)
C23 C24 1.383(5)
C23 H23 0.9300
C24 C25 1.379(6)
C24 H24 0.9300
C25 C26 1.374(6)
C25 H25 0.9300
C26 C27 1.402(5)
C26 H26 0.9300
C27 P3 1.831(4)
C28 C33 1.381(5)
C28 C29 1.384(5)
C28 P3 1.824(3)
C29 C30 1.385(6)
C29 H29 0.9300
C30 C31 1.376(6)
C30 H30 0.9300
C31 C32 1.358(6)
C31 H31 0.9300
C32 C33 1.380(5)
C32 H32 0.9300
C33 H33 0.9300
C34 C35 1.378(5)
C34 C39 1.392(5)
C34 P3 1.830(3)
C35 C36 1.379(5)
C35 H35 0.9300
C36 C37 1.368(6)
C36 H36 0.9300
C37 C38 1.364(6)
C37 H37 0.9300
C38 C39 1.381(6)
C38 H38 0.9300
C39 H39 0.9300
O2 Mo1 2.266(2)
P1 Mo1 2.3740(11)
P2 Mo1 2.4432(10)
P3 Mo1 2.4599(9)
N1A O1A 1.14(4)
N1A Mo1 1.86(2)
Cl1A Mo1 2.447(4)
N1B O1B 1.27(3)
N1B Mo1 1.771(14)
Cl1B Mo1 2.471(3)
O3 C40 1.430(10)
O3 C41 1.431(10)
C40 C43 1.547(9)
C40 H40A 0.9700
C40 H40B 0.9700
C41 C42 1.533(9)
C41 H41A 0.9700
C41 H41B 0.9700
C42 H42A 0.9600
C42 H42B 0.9600
C42 H42C 0.9600
C43 H43A 0.9600
C43 H43B 0.9600
C43 H43C 0.9600
